data_1514689
loop_
_publ_author_name
'Xiao, Shengxiong'
'Kang, Seok Ju'
'Wu, Ying'
'Ahn, Seokhoon'
'Kim, Jong Bok'
'Loo, Yueh-Lin'
'Siegrist, Theo'
'Steigerwald, Michael L.'
'Li, Hexing'
'Nuckolls, Colin'

_publ_section_title
;
 Supersized contorted aromatics
;
_journal_issue 5
_journal_name_full 'Chemical Science'
_journal_page_first 2018
_journal_paper_doi 10.1039/c3sc50374g
_journal_volume 4
_journal_year 2013
_chemical_formula_sum 'C79 H48 Cl5'
_chemical_formula_weight 1101
_space_group_IT_number 2
_symmetry_cell_setting triclinic
_symmetry_space_group_name_Hall '-P 1'
_symmetry_space_group_name_H-M 'P -1'
_atom_sites_solution_hydrogens geom
_atom_sites_solution_primary direct
_audit_creation_date 06-09-11
_audit_creation_method CRYSTALS_ver_12.80
_cell_angle_alpha 83.633(9)
_cell_angle_beta 76.942(9)
_cell_angle_gamma 65.569(10)
_cell_formula_units_Z 2
_cell_length_a 12.2674(12)
_cell_length_b 13.4426(14)
_cell_length_c 19.906(2)
_cell_measurement_reflns_used 0
_cell_measurement_temperature 293
_cell_measurement_theta_max 0
_cell_measurement_theta_min 0
_cell_volume 2910.8(6)
_computing_cell_refinement 'USER DEFINED CELL REFINEMENT'
_computing_data_collection 'USER DEFINED DATA COLLECTION'
_computing_data_reduction 'USER DEFINED DATA REDUCTION'
_computing_molecular_graphics 'CAMERON (Watkin et al., 1996)'
_computing_publication_material 'CRYSTALS (Betteridge et al., 2003)'
_computing_structure_refinement 'CRYSTALS (Betteridge et al., 2003)'
_computing_structure_solution 'SHELXS 86 (Sheldrick, 1986)'
_diffrn_ambient_temperature 293
_diffrn_measured_fraction_theta_full 0.916
_diffrn_measured_fraction_theta_max 0.796
_diffrn_measurement_device_type Unknown
_diffrn_measurement_method \w/2\q
_diffrn_radiation_monochromator graphite
_diffrn_radiation_type 'Mo K\a'
_diffrn_radiation_wavelength 0.71073
_diffrn_reflns_av_R_equivalents 0.025
_diffrn_reflns_limit_h_max 14
_diffrn_reflns_limit_h_min -18
_diffrn_reflns_limit_k_max 20
_diffrn_reflns_limit_k_min -18
_diffrn_reflns_limit_l_max 21
_diffrn_reflns_limit_l_min -29
_diffrn_reflns_number 27798
_diffrn_reflns_theta_full 25.255
_diffrn_reflns_theta_max 33.230
_diffrn_reflns_theta_min 2.706
_diffrn_standards_number 0
_exptl_absorpt_coefficient_mu 0.295
_exptl_absorpt_correction_T_max 1.0000
_exptl_absorpt_correction_T_min 1.0000
_exptl_absorpt_correction_type none
_exptl_crystal_density_diffrn 1.285
_exptl_crystal_F_000 1118
_refine_diff_density_max 2.30
_refine_diff_density_min -2.18
_refine_ls_extinction_method None
_refine_ls_goodness_of_fit_ref 1.8274
_refine_ls_hydrogen_treatment none
_refine_ls_matrix_type full
_refine_ls_number_parameters 757
_refine_ls_number_reflns 13213
_refine_ls_number_restraints 0
_refine_ls_R_factor_all 0.2278
_refine_ls_R_factor_gt 0.0927
_refine_ls_shift/su_max 0.867700
_refine_ls_structure_factor_coef Fsqd
_refine_ls_weighting_details
;
Method= Quasi-Unit weights
W = 1.0 or 1./2F
;
_refine_ls_weighting_scheme calc
_refine_ls_wR_factor_all 0.3041
_refine_ls_wR_factor_gt 0.2025
_refine_ls_wR_factor_ref 0.3041
_reflns_limit_h_max 18
_reflns_limit_h_min -18
_reflns_limit_k_max 20
_reflns_limit_k_min -19
_reflns_limit_l_max 29
_reflns_limit_l_min 0
_reflns_number_gt 3339
_reflns_number_total 17797
_reflns_threshold_expression I>2.00u(I)
_cod_data_source_file c3sc50374g.txt
_cod_data_source_block tri-olefin
_cod_depositor_comments
;
The following automatic conversions were performed:

'_symmetry_cell_setting' value 'Triclinic' changed to 'triclinic'
according to
/usr/data/users/saulius/automatic-downloads/retrospective/RSC/lib/dictionaries/cif_core.dic
dictionary named 'cif_core.dic' version 2.4.2 from 2011-04-26.

Automatic conversion script
Id: cif_fix_values 2281 2013-09-26 08:29:07Z andrius 
;
_cod_original_cell_volume 2910.9(6)
_cod_original_sg_symbol_H-M 'P -1 '
_cod_database_code 1514689

loop_
_symmetry_equiv_pos_as_xyz
x,y,z
-x,-y,-z

loop_
_atom_site_label
_atom_site_type_symbol
_atom_site_fract_x
_atom_site_fract_y
_atom_site_fract_z
_atom_site_U_iso_or_equiv
_atom_site_occupancy
_atom_site_adp_type
C1 C 0.0240(5) 0.9536(5) 0.0181(3) 0.0266 1.0000 Uani
C2 C -0.0240(6) 0.8670(5) 0.0299(3) 0.0274 1.0000 Uani
C3 C -0.0401(6) 0.8241(5) 0.0988(3) 0.0281 1.0000 Uani
C4 C -0.0046(6) 0.8714(5) 0.1501(3) 0.0280 1.0000 Uani
C5 C 0.1124(6) 0.8844(5) 0.1220(3) 0.0281 1.0000 Uani
C6 C 0.1282(6) 0.9257(5) 0.0530(3) 0.0261 1.0000 Uani
C7 C 0.2366(6) 0.9318(5) 0.0210(4) 0.0310 1.0000 Uani
C8 C 0.3347(6) 0.8968(5) 0.0565(4) 0.0321 1.0000 Uani
C9 C 0.3186(6) 0.8577(5) 0.1257(4) 0.0300 1.0000 Uani
C10 C 0.2045(6) 0.8529(5) 0.1585(3) 0.0292 1.0000 Uani
C11 C 0.4180(6) 0.8202(6) 0.1606(4) 0.0385 1.0000 Uani
C12 C 0.5294(7) 0.8182(6) 0.1265(5) 0.0468 1.0000 Uani
C13 C 0.5458(7) 0.8565(6) 0.0575(5) 0.0460 1.0000 Uani
C14 C 0.4504(6) 0.8957(6) 0.0223(4) 0.0364 1.0000 Uani
C15 C -0.0730(6) 0.9063(5) 0.2124(3) 0.0274 1.0000 Uani
C16 C -0.1938(6) 0.8987(6) 0.2376(4) 0.0369 1.0000 Uani
C17 C -0.2956(7) 0.9853(7) 0.2203(4) 0.0446 1.0000 Uani
C18 C -0.4108(8) 0.9837(9) 0.2418(5) 0.0587 1.0000 Uani
C19 C -0.4225(9) 0.8969(9) 0.2815(5) 0.0634 1.0000 Uani
C20 C -0.3241(10) 0.8108(8) 0.3005(5) 0.0621 1.0000 Uani
C21 C -0.2072(8) 0.8116(7) 0.2787(4) 0.0497 1.0000 Uani
C22 C -0.0455(6) 0.9722(6) 0.2561(4) 0.0357 1.0000 Uani
C23 C -0.0453(7) 1.0734(7) 0.2299(5) 0.0452 1.0000 Uani
C24 C -0.0231(8) 1.1389(8) 0.2700(5) 0.0576 1.0000 Uani
C25 C 0.0000(8) 1.1044(10) 0.3346(5) 0.0684 1.0000 Uani
C26 C -0.0011(9) 1.0051(10) 0.3611(5) 0.0670 1.0000 Uani
C27 C -0.0245(7) 0.9381(8) 0.3229(4) 0.0521 1.0000 Uani
C28 C -0.0817(6) 0.7429(5) 0.1135(4) 0.0306 1.0000 Uani
C29 C -0.1068(6) 0.6981(6) 0.0601(4) 0.0311 1.0000 Uani
C30 C -0.0885(6) 0.7390(6) -0.0085(4) 0.0300 1.0000 Uani
C31 C -0.0468(6) 0.8242(6) -0.0226(4) 0.0303 1.0000 Uani
C32 C -0.1114(6) 0.6926(6) -0.0620(4) 0.0353 1.0000 Uani
C33 C -0.1526(7) 0.6097(6) -0.0459(4) 0.0444 1.0000 Uani
C34 C -0.1709(7) 0.5691(6) 0.0220(5) 0.0462 1.0000 Uani
C35 C -0.1491(6) 0.6122(6) 0.0742(4) 0.0371 1.0000 Uani
C36 C 1.0155(6) 0.5177(6) 0.4676(4) 0.0349 1.0000 Uani
C37 C 0.9736(6) 0.4994(6) 0.4068(3) 0.0340 1.0000 Uani
C38 C 1.0630(6) 0.4624(6) 0.3451(4) 0.0331 1.0000 Uani
C39 C 1.1887(6) 0.4498(6) 0.3475(3) 0.0350 1.0000 Uani
C40 C 1.1866(6) 0.5401(6) 0.3835(3) 0.0338 1.0000 Uani
C41 C 1.0966(6) 0.5766(6) 0.4460(3) 0.0340 1.0000 Uani
C42 C 1.2627(6) 0.5935(6) 0.3584(4) 0.0373 1.0000 Uani
C43 C 1.2556(7) 0.6812(7) 0.3943(4) 0.0420 1.0000 Uani
C44 C 1.2915(6) 0.3633(6) 0.3230(3) 0.0356 1.0000 Uani
C45 C 0.8531(6) 0.5231(6) 0.4087(3) 0.0368 1.0000 Uani
C46 C 0.8165(6) 0.5060(6) 0.3497(4) 0.0359 1.0000 Uani
C47 C 0.9057(6) 0.4665(6) 0.2889(3) 0.0324 1.0000 Uani
C48 C 0.8693(7) 0.4471(6) 0.2302(4) 0.0388 1.0000 Uani
C49 C 0.4195(7) 0.5901(6) 0.0927(4) 0.0415 1.0000 Uani
C50 C 0.3012(6) 0.6065(6) 0.0893(4) 0.0365 1.0000 Uani
C51 C 0.2576(7) 0.6473(6) 0.0287(4) 0.0397 1.0000 Uani
C52 C 0.3349(8) 0.6705(6) -0.0271(4) 0.0463 1.0000 Uani
C53 C 0.4528(8) 0.6569(7) -0.0249(5) 0.0497 1.0000 Uani
C54 C 0.4953(7) 0.6151(6) 0.0372(5) 0.0467 1.0000 Uani
Cl55 Cl 0.2061(2) 0.58050(17) 0.15955(12) 0.0522 1.0000 Uani
Cl57 Cl 0.4731(2) 0.5366(2) 0.16694(13) 0.0634 1.0000 Uani
Cl58 Cl 0.2795(2) 0.7246(2) -0.10209(12) 0.0699 1.0000 Uani
C62 C 1.0276(6) 0.4466(6) 0.2876(4) 0.0361 1.0000 Uani
C64 C 1.1661(7) 0.7183(7) 0.4553(4) 0.0415 1.0000 Uani
C65 C 1.4136(6) 0.3385(6) 0.3392(4) 0.0367 1.0000 Uani
C66 C 1.2908(6) 0.2791(6) 0.2800(4) 0.0401 1.0000 Uani
C68 C 0.6591(7) 0.5097(7) 0.2938(4) 0.0467 1.0000 Uani
C69 C 1.3383(8) 0.7352(7) 0.3704(4) 0.0497 1.0000 Uani
C70 C 1.6433(8) 0.2785(8) 0.3724(5) 0.0548 1.0000 Uani
C71 C 1.1589(8) 0.8071(7) 0.4913(4) 0.0513 1.0000 Uani
C72 C 1.2975(8) 0.1210(9) 0.1962(7) 0.0684 1.0000 Uani
C73 C 1.3252(8) 0.2078(8) 0.1662(5) 0.0598 1.0000 Uani
C74 C 1.3231(7) 0.2873(7) 0.2067(4) 0.0508 1.0000 Uani
C75 C 1.0868(7) 0.6635(7) 0.4796(4) 0.0403 1.0000 Uani
C76 C 1.3300(8) 0.8192(8) 0.4076(5) 0.0542 1.0000 Uani
C77 C 1.5366(8) 0.3261(7) 0.4226(5) 0.0530 1.0000 Uani
C78 C 1.5199(7) 0.2912(6) 0.2900(4) 0.0433 1.0000 Uani
C79 C 0.6926(7) 0.5271(7) 0.3504(4) 0.0430 1.0000 Uani
C80 C 1.2668(7) 0.1901(7) 0.3106(6) 0.0568 1.0000 Uani
C81 C 0.7488(7) 0.4682(7) 0.2329(4) 0.0443 1.0000 Uani
C82 C 1.4231(7) 0.3551(7) 0.4057(4) 0.0460 1.0000 Uani
C87 C 1.6335(8) 0.2626(7) 0.3083(5) 0.0519 1.0000 Uani
C84 C 1.2692(8) 0.1106(8) 0.2671(7) 0.0662 1.0000 Uani
C86 C 1.2415(9) 0.8565(8) 0.4681(5) 0.0572 1.0000 Uani
Cl1 Cl 0.6823(5) 1.0097(4) 0.4005(3) 0.1493 1.0000 Uani
Cl3 Cl 0.7570(5) 0.8146(3) 0.4916(3) 0.1571 1.0000 Uani
C56 C 0.6099(18) 0.9189(11) 0.5007(11) 0.1314 1.0000 Uani
C59 C 0.5223(17) 0.9163(12) 0.5507(12) 0.1372 1.0000 Uani
C58 C 0.5761(15) 1.0026(14) 0.4574(8) 0.1063 1.0000 Uani

loop_
_atom_site_aniso_label
_atom_site_aniso_U_11
_atom_site_aniso_U_22
_atom_site_aniso_U_33
_atom_site_aniso_U_23
_atom_site_aniso_U_13
_atom_site_aniso_U_12
C1 0.023(3) 0.030(4) 0.025(3) -0.005(3) 0.003(2) -0.011(3)
C2 0.026(3) 0.026(3) 0.028(3) -0.001(3) -0.001(3) -0.010(3)
C3 0.024(3) 0.030(4) 0.025(3) -0.003(3) 0.001(3) -0.008(3)
C4 0.028(3) 0.026(3) 0.031(3) 0.000(3) -0.003(3) -0.013(3)
C5 0.029(3) 0.026(3) 0.025(3) -0.002(3) 0.000(3) -0.009(3)
C6 0.029(3) 0.020(3) 0.025(3) -0.002(3) -0.002(3) -0.008(3)
C7 0.031(3) 0.021(3) 0.041(4) -0.008(3) -0.001(3) -0.011(3)
C8 0.026(3) 0.021(3) 0.044(4) -0.008(3) -0.005(3) -0.004(3)
C9 0.029(3) 0.025(3) 0.034(4) -0.008(3) -0.004(3) -0.009(3)
C10 0.031(3) 0.027(4) 0.026(3) -0.008(3) -0.001(3) -0.009(3)
C11 0.026(3) 0.035(4) 0.054(5) -0.010(4) -0.008(3) -0.009(3)
C12 0.039(4) 0.035(4) 0.062(5) -0.013(4) -0.012(4) -0.006(3)
C13 0.033(4) 0.039(4) 0.067(6) -0.005(4) -0.004(4) -0.017(3)
C14 0.027(3) 0.028(4) 0.053(5) -0.007(3) 0.000(3) -0.013(3)
C15 0.026(3) 0.029(4) 0.024(3) 0.002(3) -0.003(3) -0.010(3)
C16 0.036(4) 0.042(4) 0.029(4) -0.012(3) 0.004(3) -0.014(3)
C17 0.032(4) 0.056(5) 0.041(4) -0.003(4) -0.007(3) -0.012(4)
C18 0.042(5) 0.082(7) 0.052(5) -0.003(5) -0.001(4) -0.028(5)
C19 0.051(5) 0.092(8) 0.056(6) -0.009(6) 0.006(5) -0.043(6)
C20 0.076(7) 0.064(6) 0.055(6) 0.000(5) 0.011(5) -0.049(6)
C21 0.063(5) 0.045(5) 0.041(5) 0.000(4) 0.004(4) -0.030(4)
C22 0.024(3) 0.046(5) 0.030(4) -0.011(3) 0.001(3) -0.008(3)
C23 0.035(4) 0.042(5) 0.055(5) -0.019(4) 0.005(4) -0.015(3)
C24 0.041(5) 0.069(6) 0.063(6) -0.035(5) 0.020(4) -0.030(4)
C25 0.045(5) 0.108(9) 0.061(6) -0.046(6) 0.019(4) -0.044(6)
C26 0.053(5) 0.110(9) 0.041(5) -0.030(6) 0.001(4) -0.033(6)
C27 0.037(4) 0.076(6) 0.035(4) -0.010(4) -0.001(3) -0.016(4)
C28 0.023(3) 0.028(4) 0.033(4) 0.000(3) -0.002(3) -0.004(3)
C29 0.028(3) 0.027(4) 0.038(4) -0.004(3) -0.008(3) -0.009(3)
C30 0.024(3) 0.029(4) 0.031(3) -0.007(3) 0.000(3) -0.006(3)
C31 0.026(3) 0.029(4) 0.033(4) -0.004(3) -0.004(3) -0.009(3)
C32 0.029(3) 0.032(4) 0.042(4) -0.013(3) -0.004(3) -0.009(3)
C33 0.040(4) 0.037(4) 0.054(5) -0.008(4) -0.014(4) -0.010(3)
C34 0.038(4) 0.033(4) 0.072(6) -0.006(4) -0.017(4) -0.014(3)
C35 0.026(3) 0.030(4) 0.057(5) -0.004(4) -0.003(3) -0.014(3)
C36 0.026(3) 0.048(4) 0.028(3) -0.001(3) -0.006(3) -0.012(3)
C37 0.031(3) 0.046(4) 0.023(3) -0.002(3) -0.005(3) -0.013(3)
C38 0.027(3) 0.037(4) 0.029(3) 0.000(3) -0.005(3) -0.007(3)
C39 0.033(4) 0.049(5) 0.017(3) 0.002(3) -0.003(3) -0.012(3)
C40 0.028(3) 0.047(4) 0.019(3) 0.001(3) -0.005(3) -0.008(3)
C41 0.033(4) 0.045(4) 0.021(3) -0.003(3) -0.006(3) -0.013(3)
C42 0.032(4) 0.048(5) 0.027(3) -0.004(3) -0.003(3) -0.011(3)
C43 0.039(4) 0.048(5) 0.034(4) 0.003(4) -0.007(3) -0.014(4)
C44 0.037(4) 0.043(4) 0.025(3) 0.008(3) -0.007(3) -0.016(3)
C45 0.033(4) 0.048(5) 0.024(3) 0.000(3) -0.005(3) -0.012(3)
C46 0.033(4) 0.038(4) 0.029(4) 0.001(3) -0.003(3) -0.009(3)
C47 0.035(4) 0.031(4) 0.025(3) 0.001(3) -0.003(3) -0.008(3)
C48 0.042(4) 0.038(4) 0.035(4) 0.001(3) -0.016(3) -0.012(3)
C49 0.045(4) 0.031(4) 0.051(5) -0.009(4) -0.016(4) -0.012(3)
C50 0.035(4) 0.023(4) 0.044(4) -0.011(3) -0.001(3) -0.005(3)
C51 0.040(4) 0.029(4) 0.042(4) -0.012(4) -0.004(3) -0.006(3)
C52 0.053(5) 0.034(4) 0.038(4) -0.017(4) 0.000(4) -0.004(4)
C53 0.047(5) 0.036(5) 0.059(5) -0.029(4) 0.005(4) -0.012(4)
C54 0.044(4) 0.029(4) 0.065(6) -0.023(4) 0.002(4) -0.013(3)
Cl55 0.0510(12) 0.0447(12) 0.0575(13) 0.0029(10) -0.0065(10) -0.0191(9)
Cl57 0.0586(14) 0.0605(15) 0.0663(15) -0.0080(12) -0.0304(12) -0.0083(11)
Cl58 0.0772(17) 0.0685(16) 0.0443(12) -0.0092(12) -0.0104(11) -0.0089(13)
C62 0.032(4) 0.042(4) 0.028(3) -0.004(3) -0.005(3) -0.009(3)
C64 0.040(4) 0.046(5) 0.034(4) -0.001(4) -0.002(3) -0.015(4)
C65 0.029(3) 0.036(4) 0.040(4) 0.006(3) -0.008(3) -0.010(3)
C66 0.023(3) 0.034(4) 0.053(5) 0.001(4) -0.011(3) -0.001(3)
C68 0.046(5) 0.047(5) 0.045(5) 0.006(4) -0.012(4) -0.016(4)
C69 0.053(5) 0.048(5) 0.047(5) 0.002(4) -0.002(4) -0.024(4)
C70 0.039(4) 0.059(6) 0.069(6) 0.008(5) -0.014(4) -0.022(4)
C71 0.065(6) 0.056(6) 0.034(4) -0.012(4) -0.004(4) -0.025(5)
C72 0.035(5) 0.065(7) 0.098(9) -0.028(7) -0.019(5) -0.003(4)
C73 0.043(5) 0.050(6) 0.074(7) -0.024(5) -0.019(5) 0.003(4)
C74 0.047(5) 0.043(5) 0.046(5) -0.017(4) -0.017(4) 0.006(4)
C75 0.041(4) 0.049(5) 0.029(4) -0.003(4) -0.007(3) -0.016(4)
C76 0.063(6) 0.058(6) 0.041(5) -0.001(4) -0.001(4) -0.029(5)
C77 0.049(5) 0.054(5) 0.048(5) 0.006(4) -0.016(4) -0.012(4)
C78 0.031(4) 0.042(4) 0.053(5) -0.003(4) 0.000(3) -0.013(3)
C79 0.042(4) 0.047(5) 0.042(4) 0.004(4) -0.013(4) -0.019(4)
C80 0.021(4) 0.047(5) 0.096(8) 0.000(5) -0.007(4) -0.010(3)
C81 0.047(4) 0.047(5) 0.041(4) 0.002(4) -0.014(4) -0.019(4)
C82 0.037(4) 0.052(5) 0.037(4) 0.009(4) -0.010(3) -0.007(4)
C87 0.042(5) 0.054(5) 0.058(5) -0.006(5) -0.008(4) -0.017(4)
C84 0.032(4) 0.043(5) 0.115(10) -0.013(6) -0.007(5) -0.009(4)
C86 0.069(6) 0.067(6) 0.043(5) 0.000(5) -0.008(4) -0.036(5)
Cl1 0.172(5) 0.146(4) 0.119(4) -0.018(3) -0.019(3) -0.054(4)
Cl3 0.175(4) 0.085(3) 0.207(5) 0.037(3) -0.133(4) -0.008(3)
C56 0.171(16) 0.044(7) 0.23(2) 0.045(10) -0.166(16) -0.038(10)
C59 0.142(14) 0.058(8) 0.26(2) 0.051(12) -0.154(16) -0.042(9)
C58 0.118(12) 0.119(12) 0.111(12) 0.013(10) -0.022(10) -0.080(10)

loop_
_atom_type_symbol
_atom_type_scat_dispersion_real
_atom_type_scat_dispersion_imag
_atom_type_scat_Cromer_Mann_a1
_atom_type_scat_Cromer_Mann_b1
_atom_type_scat_Cromer_Mann_a2
_atom_type_scat_Cromer_Mann_b2
_atom_type_scat_Cromer_Mann_a3
_atom_type_scat_Cromer_Mann_b3
_atom_type_scat_Cromer_Mann_a4
_atom_type_scat_Cromer_Mann_b4
_atom_type_scat_Cromer_Mann_c
_atom_type_scat_source
C 0.0033 0.0016 2.3100 20.8439 1.0200 10.2075 1.5886 0.5687 0.8650 51.6512 0.2156 'International Tables Vol C 4.2.6.8 and 6.1.1.4'
H 0.0000 0.0000 0.4930 10.5109 0.3229 26.1257 0.1402 3.1424 0.0408 57.7998 0.0030 'International Tables Vol C 4.2.6.8 and 6.1.1.4'
Cl 0.1484 0.1585 11.4604 0.0104 7.1964 1.1662 6.2556 18.5194 1.6455 47.7784 -9.5574 'International Tables Vol C 4.2.6.8 and 6.1.1.4'

loop_
_geom_angle_atom_site_label_1
_geom_angle_site_symmetry_1
_geom_angle_atom_site_label_2
_geom_angle_atom_site_label_3
_geom_angle_site_symmetry_3
_geom_angle
_geom_angle_publ_flag
C1 2_575 C1 C2 . 123.5(8) yes
C1 2_575 C1 C6 . 125.0(8) yes
C2 . C1 C6 . 111.4(5) yes
C1 . C2 C3 . 116.8(6) yes
C1 . C2 C31 . 122.9(6) yes
C3 . C2 C31 . 120.2(6) yes
C2 . C3 C4 . 115.4(6) yes
C2 . C3 C28 . 120.4(7) yes
C4 . C3 C28 . 124.3(6) yes
C3 . C4 C5 . 112.0(6) yes
C3 . C4 C15 . 124.6(6) yes
C5 . C4 C15 . 123.3(6) yes
C4 . C5 C6 . 116.7(6) yes
C4 . C5 C10 . 122.6(6) yes
C6 . C5 C10 . 120.6(6) yes
C1 . C6 C5 . 115.7(5) yes
C1 . C6 C7 . 123.5(6) yes
C5 . C6 C7 . 120.7(6) yes
C6 . C7 C8 . 120.0(6) yes
C7 . C8 C9 . 119.4(6) yes
C7 . C8 C14 . 120.5(7) yes
C9 . C8 C14 . 120.0(6) yes
C8 . C9 C10 . 119.8(6) yes
C8 . C9 C11 . 119.3(6) yes
C10 . C9 C11 . 120.9(6) yes
C9 . C10 C5 . 119.3(6) yes
C9 . C11 C12 . 119.9(7) yes
C11 . C12 C13 . 120.8(7) yes
C12 . C13 C14 . 120.9(7) yes
C8 . C14 C13 . 119.0(7) yes
C4 . C15 C16 . 122.3(6) yes
C4 . C15 C22 . 122.4(6) yes
C16 . C15 C22 . 114.6(6) yes
C15 . C16 C17 . 116.9(7) yes
C15 . C16 C21 . 122.8(7) yes
C17 . C16 C21 . 120.3(7) yes
C16 . C17 C18 . 120.1(8) yes
C17 . C18 C19 . 119.0(9) yes
C18 . C19 C20 . 122.5(8) yes
C19 . C20 C21 . 118.8(8) yes
C20 . C21 C16 . 119.3(8) yes
C15 . C22 C23 . 118.1(6) yes
C15 . C22 C27 . 122.1(7) yes
C23 . C22 C27 . 119.7(8) yes
C22 . C23 C24 . 119.9(8) yes
C23 . C24 C25 . 120.3(9) yes
C24 . C25 C26 . 120.2(9) yes
C25 . C26 C27 . 121.2(9) yes
C22 . C27 C26 . 118.7(9) yes
C3 . C28 C29 . 120.3(6) yes
C28 . C29 C30 . 119.4(6) yes
C28 . C29 C35 . 121.3(7) yes
C30 . C29 C35 . 119.2(7) yes
C29 . C30 C31 . 119.4(7) yes
C29 . C30 C32 . 119.3(6) yes
C31 . C30 C32 . 121.2(6) yes
C30 . C31 C2 . 120.2(6) yes
C30 . C32 C33 . 119.3(7) yes
C32 . C33 C34 . 121.5(8) yes
C33 . C34 C35 . 120.2(7) yes
C29 . C35 C34 . 120.4(7) yes
C36 2_766 C36 C37 . 123.7(9) yes
C36 2_766 C36 C41 . 125.8(9) yes
C37 . C36 C41 . 110.4(6) yes
C36 . C37 C38 . 117.3(6) yes
C36 . C37 C45 . 121.6(6) yes
C38 . C37 C45 . 121.0(6) yes
C37 . C38 C39 . 115.9(6) yes
C37 . C38 C62 . 119.1(6) yes
C39 . C38 C62 . 125.0(6) yes
C38 . C39 C40 . 111.7(6) yes
C38 . C39 C44 . 124.4(7) yes
C40 . C39 C44 . 123.8(7) yes
C39 . C40 C41 . 117.5(6) yes
C39 . C40 C42 . 122.9(6) yes
C41 . C40 C42 . 119.6(7) yes
C36 . C41 C40 . 116.0(6) yes
C36 . C41 C75 . 124.0(6) yes
C40 . C41 C75 . 119.9(7) yes
C40 . C42 C43 . 120.7(7) yes
C42 . C43 C64 . 119.9(7) yes
C42 . C43 C69 . 121.5(7) yes
C64 . C43 C69 . 118.6(8) yes
C39 . C44 C65 . 124.1(7) yes
C39 . C44 C66 . 121.9(7) yes
C65 . C44 C66 . 114.0(6) yes
C37 . C45 C46 . 120.0(6) yes
C45 . C46 C47 . 119.1(6) yes
C45 . C46 C79 . 121.5(7) yes
C47 . C46 C79 . 119.4(7) yes
C46 . C47 C48 . 119.0(7) yes
C46 . C47 C62 . 119.7(6) yes
C48 . C47 C62 . 121.3(6) yes
C47 . C48 C81 . 119.9(7) yes
C50 . C49 C54 . 121.3(7) yes
C50 . C49 Cl57 . 119.5(6) yes
C54 . C49 Cl57 . 119.2(6) yes
C49 . C50 C51 . 120.0(7) yes
C49 . C50 Cl55 . 120.8(6) yes
C51 . C50 Cl55 . 119.1(6) yes
C50 . C51 C52 . 118.3(7) yes
C51 . C52 C53 . 123.0(8) yes
C51 . C52 Cl58 . 118.4(7) yes
C53 . C52 Cl58 . 118.5(7) yes
C52 . C53 C54 . 117.7(8) yes
C53 . C54 C49 . 119.6(8) yes
C47 . C62 C38 . 121.1(6) yes
C43 . C64 C71 . 119.8(7) yes
C43 . C64 C75 . 118.5(7) yes
C71 . C64 C75 . 121.7(7) yes
C44 . C65 C78 . 120.4(7) yes
C44 . C65 C82 . 120.4(7) yes
C78 . C65 C82 . 119.1(7) yes
C44 . C66 C74 . 119.0(7) yes
C44 . C66 C80 . 120.9(8) yes
C74 . C66 C80 . 120.0(8) yes
C79 . C68 C81 . 120.0(8) yes
C43 . C69 C76 . 119.7(8) yes
C77 . C70 C87 . 119.4(8) yes
C64 . C71 C86 . 120.6(8) yes
C73 . C72 C84 . 120.3(10) yes
C72 . C73 C74 . 120.9(10) yes
C66 . C74 C73 . 119.4(9) yes
C64 . C75 C41 . 121.4(7) yes
C69 . C76 C86 . 122.0(8) yes
C70 . C77 C82 . 119.3(8) yes
C65 . C78 C87 . 119.0(8) yes
C46 . C79 C68 . 120.8(8) yes
C66 . C80 C84 . 118.8(9) yes
C68 . C81 C48 . 120.7(7) yes
C65 . C82 C77 . 121.0(7) yes
C78 . C87 C70 . 122.3(8) yes
C80 . C84 C72 . 120.6(10) yes
C76 . C86 C71 . 119.2(9) yes
Cl3 . C56 C59 . 121.1(13) yes
Cl3 . C56 C58 . 124.6(19) yes
C59 . C56 C58 . 114.2(17) yes
C56 . C59 C58 2_676 108.3(17) yes
C56 . C58 C59 2_676 137.6(17) yes
C56 . C58 Cl1 . 114.1(18) yes
C59 2_676 C58 Cl1 . 108.3(16) yes

loop_
_geom_bond_atom_site_label_1
_geom_bond_atom_site_label_2
_geom_bond_site_symmetry_2
_geom_bond_distance
_geom_bond_publ_flag
C1 C1 2_575 1.345(12) yes
C1 C2 . 1.483(9) yes
C1 C6 . 1.484(9) yes
C2 C3 . 1.432(9) yes
C2 C31 . 1.378(9) yes
C3 C4 . 1.488(9) yes
C3 C28 . 1.364(9) yes
C4 C5 . 1.491(9) yes
C4 C15 . 1.340(9) yes
C5 C6 . 1.425(9) yes
C5 C10 . 1.375(9) yes
C6 C7 . 1.370(9) yes
C7 C8 . 1.419(9) yes
C8 C9 . 1.418(10) yes
C8 C14 . 1.423(9) yes
C9 C10 . 1.429(9) yes
C9 C11 . 1.421(9) yes
C11 C12 . 1.373(11) yes
C12 C13 . 1.411(12) yes
C13 C14 . 1.385(11) yes
C15 C16 . 1.495(9) yes
C15 C22 . 1.486(10) yes
C16 C17 . 1.392(10) yes
C16 C21 . 1.397(10) yes
C17 C18 . 1.389(11) yes
C18 C19 . 1.375(13) yes
C19 C20 . 1.376(14) yes
C20 C21 . 1.406(12) yes
C22 C23 . 1.403(11) yes
C22 C27 . 1.403(11) yes
C23 C24 . 1.393(12) yes
C24 C25 . 1.369(14) yes
C25 C26 . 1.383(15) yes
C26 C27 . 1.391(13) yes
C28 C29 . 1.424(10) yes
C29 C30 . 1.420(10) yes
C29 C35 . 1.429(9) yes
C30 C31 . 1.415(9) yes
C30 C32 . 1.424(10) yes
C32 C33 . 1.384(10) yes
C33 C34 . 1.405(12) yes
C34 C35 . 1.369(11) yes
C36 C36 2_766 1.350(13) yes
C36 C37 . 1.499(10) yes
C36 C41 . 1.478(10) yes
C37 C38 . 1.426(9) yes
C37 C45 . 1.369(9) yes
C38 C39 . 1.491(9) yes
C38 C62 . 1.378(10) yes
C39 C40 . 1.465(11) yes
C39 C44 . 1.347(10) yes
C40 C41 . 1.440(9) yes
C40 C42 . 1.378(10) yes
C41 C75 . 1.360(11) yes
C42 C43 . 1.408(11) yes
C43 C64 . 1.417(10) yes
C43 C69 . 1.448(11) yes
C44 C65 . 1.497(9) yes
C44 C66 . 1.496(11) yes
C45 C46 . 1.420(10) yes
C46 C47 . 1.417(9) yes
C46 C79 . 1.422(10) yes
C47 C48 . 1.427(10) yes
C47 C62 . 1.400(9) yes
C48 C81 . 1.375(10) yes
C49 C50 . 1.391(10) yes
C49 C54 . 1.383(11) yes
C49 Cl57 . 1.716(8) yes
C50 C51 . 1.394(11) yes
C50 Cl55 . 1.712(8) yes
C51 C52 . 1.387(11) yes
C52 C53 . 1.392(12) yes
C52 Cl58 . 1.740(8) yes
C53 C54 . 1.418(12) yes
C64 C71 . 1.421(12) yes
C64 C75 . 1.422(11) yes
C65 C78 . 1.392(10) yes
C65 C82 . 1.405(11) yes
C66 C74 . 1.428(11) yes
C66 C80 . 1.393(11) yes
C68 C79 . 1.357(11) yes
C68 C81 . 1.425(11) yes
C69 C76 . 1.376(13) yes
C70 C77 . 1.407(12) yes
C70 C87 . 1.355(13) yes
C71 C86 . 1.400(12) yes
C72 C73 . 1.384(15) yes
C72 C84 . 1.381(15) yes
C73 C74 . 1.397(13) yes
C76 C86 . 1.405(12) yes
C77 C82 . 1.392(11) yes
C78 C87 . 1.406(11) yes
C80 C84 . 1.435(14) yes
Cl1 C58 . 1.550(15) yes
Cl3 C56 . 1.752(17) yes
C56 C59 . 1.30(3) yes
C56 C58 . 1.320(19) yes
C59 C58 2_676 1.28(2) yes
